data_7247098
loop_
_publ_author_name
'Christoff, Rebecca M.'
'Al Bayer, Mohammad'
'Soares da Costa, Tatiana P.'
'Perugini, Matthew A.'
'Abbott, Belinda M.'

_publ_section_title
;
 Enhancing allosteric inhibition of dihydrodipicolinate synthase through
 the design and synthesis of novel dimeric compounds
;
_journal_name_full 'RSC Medicinal Chemistry'
_journal_paper_doi 10.1039/D3MD00044C
_journal_year 2023
_chemical_formula_moiety 'C27 H22 N2 O10 S2'
_chemical_formula_sum 'C27 H22 N2 O10 S2'
_chemical_formula_weight 598.58
_space_group_crystal_system triclinic
_space_group_IT_number 2
_space_group_name_Hall '-P 1'
_space_group_name_H-M_alt 'P -1'
_atom_sites_solution_hydrogens geom
_audit_creation_date 2023-01-08
_audit_creation_method
;
Olex2 1.5
(compiled 2022.04.07 svn.rca3783a0 for OlexSys, GUI svn.r6498)
;
_audit_update_record
;
2023-01-08 deposited with the CCDC.	2023-07-04 downloaded from the CCDC.
;
_cell_angle_alpha 76.057(4)
_cell_angle_beta 83.296(4)
_cell_angle_gamma 84.321(4)
_cell_formula_units_Z 4
_cell_length_a 13.0431(6)
_cell_length_b 15.4223(7)
_cell_length_c 17.5012(7)
_cell_measurement_reflns_used 9404
_cell_measurement_temperature 150
_cell_measurement_theta_max 70.9420
_cell_measurement_theta_min 4.0890
_cell_volume 3384.2(3)
_computing_cell_refinement 'CrysAlisPro 1.171.40.53 (Rigaku OD, 2019)'
_computing_data_collection 'CrysAlisPro 1.171.40.53 (Rigaku OD, 2019)'
_computing_data_reduction 'CrysAlisPro 1.171.40.53 (Rigaku OD, 2019)'
_computing_molecular_graphics 'Olex2 1.5 (Dolomanov et al., 2009)'
_computing_publication_material 'Olex2 1.5 (Dolomanov et al., 2009)'
_computing_structure_refinement 'SHELXL 2018/3 (Sheldrick, 2015)'
_computing_structure_solution 'SHELXT 2018/2 (Sheldrick, 2018)'
_diffrn_ambient_environment N~2~
_diffrn_ambient_temperature 150
_diffrn_detector 'CCD plate'
_diffrn_detector_area_resol_mean 10.0000
_diffrn_detector_type HyPix3000
_diffrn_measured_fraction_theta_full 0.999
_diffrn_measured_fraction_theta_max 0.994
_diffrn_measurement_details
;
List of Runs (angles in degrees, time in seconds):

  # Type    Start    End  Width  t~exp~   \w     \q     \k     \f   Frames
#--------------------------------------------------------------------------
  1  \w   -101.00 -63.00   0.50    0.50    --  -38.50 -60.00 165.00   76
  2  \w    -49.00 -22.00   0.50    0.50    --  -38.50 -60.00 165.00   54
  3  \w    -13.00  44.00   0.50    0.50    --   42.60 -60.00 165.00  114
  4  \w     25.00 100.00   0.50    0.50    --   42.60  60.00 -55.00  150
  5  \w     37.00  86.00   0.50    2.02    --  100.00 -60.00 165.00   98
  6  \w     82.00 164.00   0.50    2.02    --  100.00  60.00 -55.00  164
  7  \w    -57.00 -19.00   0.50    0.50    --  -38.50 -65.00 120.00   76
  8  \w      4.00  29.00   0.50    0.50    --  -38.50  21.00 150.00   50
  9  \w    -42.00 -17.00   0.50    0.50    --  -38.50  32.00-120.00   50
 10  \w    -72.00 -32.00   0.50    0.50    --  -38.50 104.00  60.00   80
 11  \w    -25.00   9.00   0.50    0.50    --  -38.50 104.00  60.00   68
 12  \w    -18.00  25.00   0.50    0.50    --  -38.50  65.00  30.00   86
 13  \w    -56.00 -20.00   0.50    0.50    --  -38.50  65.00  30.00   72
 14  \w    -45.00 -20.00   0.50    0.50    --  -38.50  21.00 -90.00   50
 15  \w      0.00  25.00   0.50    0.50    --  -38.50  32.00-120.00   50
 16  \w     -2.00  30.00   0.50    0.50    --  -38.50  21.00 -90.00   64
 17  \w    -45.00 -20.00   0.50    0.50    --  -38.50  21.00 150.00   50
 18  \w    -96.00 -27.00   0.50    0.50    --  -38.50 -65.00 -90.00  138
 19  \w    -35.00  -7.00   0.50    0.50    --  -38.50  60.00 -55.00   56
 20  \w    -99.00 -61.00   0.50    0.50    --  -38.50 -65.00 120.00   76
 21  \w     23.00  83.00   0.50    0.50    --   42.60  65.00  90.00  120
 22  \w     35.00  61.00   0.50    0.50    --   42.60  32.00   0.00   52
 23  \w     50.00  95.00   0.50    0.50    --   42.60-138.00 150.00   90
 24  \w    -23.00  35.00   0.50    0.50    --   42.60 -32.00 -30.00  116
 25  \w     52.00  94.00   0.50    0.50    --   42.60-138.00  60.00   84
 26  \w     70.00  96.00   0.50    0.50    --   42.60-138.00 -60.00   52
 27  \w      8.00  73.00   0.50    0.50    --   42.60-104.00-180.00  130
 28  \w     79.00 104.00   0.50    0.50    --   42.60  32.00   0.00   50
 29  \w     13.00  38.00   0.50    0.50    --   42.60-104.00  30.00   50
 30  \w     54.00 101.00   0.50    0.50    --   42.60  54.00-120.00   94
 31  \w     40.00  65.00   0.50    0.50    --   42.60-138.00 -60.00   50
 32  \w    137.00 163.00   0.50    2.02    --  100.00 145.00-150.00   52
 33  \w    104.00 163.00   0.50    2.02    --  100.00  77.00-180.00  118
 34  \w     91.00 120.00   0.50    2.02    --  100.00  25.00-150.00   58
 35  \w     53.00  79.00   0.50    2.02    --  100.00 -77.00  30.00   52
 36  \w     40.00 102.00   0.50    2.02    --  100.00 -42.00-150.00  124
 37  \w     76.00 126.00   0.50    2.02    --  100.00-145.00-180.00  100
 38  \w     38.00  95.00   0.50    2.02    --  100.00 -42.00 -60.00  114
 39  \w     94.00 124.00   0.50    2.02    --  100.00 -77.00 150.00   60
 40  \w     44.00  69.00   0.50    2.02    --  100.00 -77.00 150.00   50
 41  \w     48.00 109.00   0.50    2.02    --  100.00-117.00  60.00  122
 42  \w    117.00 143.00   0.50    2.02    --  100.00  77.00  30.00   52
 43  \w     57.00  84.00   0.50    2.02    --  100.00-145.00-150.00   54
 44  \w     97.00 122.00   0.50    2.02    --  100.00 -87.00-180.00   50
 45  \w     94.00 163.00   0.50    2.02    --  100.00  33.00 -90.00  138
 46  \w     91.00 126.00   0.50    2.02    --  100.00  25.00  30.00   70
 47  \w     75.00 120.00   0.50    2.02    --  100.00 -68.00-120.00   90
 48  \w     39.00  64.00   0.50    2.02    --  100.00 -68.00-120.00   50
 49  \w     44.00 109.00   0.50    2.02    --  100.00 -33.00 120.00  130
 50  \w    110.00 154.00   0.50    2.02    --  100.00  77.00   0.00   88
 51  \w     95.00 174.00   0.50    2.02    --  100.00   8.00-180.00  158
 52  \w     81.00 107.00   0.50    2.02    --  100.00 -50.00  30.00   52
 53  \w     70.00 106.00   0.50    2.02    --  100.00 -96.00 -30.00   72
 54  \w     89.00 115.00   0.50    2.02    --  100.00-145.00-150.00   52
 55  \w     99.00 128.00   0.50    2.02    --  100.00  42.00  60.00   58
 56  \w     45.00 102.00   0.50    2.02    --  100.00 -50.00   0.00  114
 57  \w     74.00 105.00   0.50    2.02    --  100.00 -42.00   0.00   62
 58  \w     82.00 107.00   0.50    2.02    --  100.00 -33.00  30.00   50
 59  \w     81.00 106.00   0.50    2.02    --  100.00-117.00-180.00   50
 60  \w     58.00 109.00   0.50    2.02    --  100.00-112.00-149.84  102
 61  \w     75.00 108.00   0.50    2.02    --  100.00-117.00-120.00   66
 62  \w    128.00 165.00   0.50    2.02    --  100.00  25.00-150.00   74
 63  \w    118.00 163.00   0.50    2.02    --  100.00  96.00-120.00   90
 64  \w     65.00 109.00   0.50    2.02    --  100.00-117.00 -30.00   88
 65  \w     39.00  64.00   0.50    2.02    --  100.00 -50.00 -30.00   50
 66  \w     79.00 104.00   0.50    2.02    --  100.00 -77.00 -90.00   50
 67  \w     91.00 122.00   0.50    2.02    --  100.00  59.00 -30.00   62
 68  \w    135.00 160.00   0.50    2.02    --  100.00  68.00 150.00   50
 69  \w     49.00  75.00   0.50    2.02    --  100.00 -33.00  30.00   52
 70  \w     34.00  59.00   0.50    2.02    --  100.00 -96.00-180.00   50
 71  \w     78.00 118.00   0.50    2.02    --  100.00 -59.00-150.00   80
 72  \w     45.00  71.00   0.50    2.02    --  100.00 -59.00-150.00   52
 73  \w     82.00 163.00   0.50    2.02    --  100.00  68.00  60.00  162
 74  \w    115.00 141.00   0.50    2.02    --  100.00  42.00  90.00   52
 75  \w     55.00  81.00   0.50    2.02    --  100.00-145.00   0.00   52
 76  \w    101.00 126.00   0.50    2.02    --  100.00-145.00   0.00   50
 77  \w     94.00 120.00   0.50    2.02    --  100.00  42.00  30.00   52
 78  \w     45.00  70.00   0.50    2.02    --  100.00 -87.00   0.00   50
 79  \w     80.00 105.00   0.50    2.02    --  100.00 -87.00   0.00   50
 80  \w    110.00 144.00   0.50    2.02    --  100.00  77.00-150.00   68
 81  \w    109.00 152.00   0.50    2.02    --  100.00  77.00 -90.00   86
 82  \w    112.00 137.00   0.50    2.02    --  100.00 117.00  30.00   50
 83  \w     92.00 123.00   0.50    2.02    --  100.00 -77.00  60.00   62
 84  \w     64.00  89.00   0.50    2.02    --  100.00 -42.00 -30.00   50
 85  \w    101.00 140.00   0.50    2.02    --  100.00 145.00  90.00   78
 86  \w     39.00  74.00   0.50    2.02    --  100.00-117.00-180.00   70
 87  \w     98.00 123.00   0.50    2.02    --  100.00  -8.00 -60.00   50
 88  \w    100.00 125.00   0.50    2.02    --  100.00 -77.00 -30.00   50
;
_diffrn_measurement_device 'four-circle diffractometer'
_diffrn_measurement_device_type 'SuperNova, Dual, Cu at home/near, HyPix3000'
_diffrn_measurement_method '\w scans'
_diffrn_orient_matrix_type 'CrysAlisPro convention (1999,Acta A55,543-557)'
_diffrn_orient_matrix_UB_11 0.0791356000
_diffrn_orient_matrix_UB_12 0.0697882000
_diffrn_orient_matrix_UB_13 -0.0372451000
_diffrn_orient_matrix_UB_21 0.0521267000
_diffrn_orient_matrix_UB_22 -0.0618106000
_diffrn_orient_matrix_UB_23 -0.0527708000
_diffrn_orient_matrix_UB_31 -0.0723922000
_diffrn_orient_matrix_UB_32 0.0442716000
_diffrn_orient_matrix_UB_33 -0.0642735000
_diffrn_radiation_monochromator mirror
_diffrn_radiation_probe x-ray
_diffrn_radiation_type 'Cu K\a'
_diffrn_radiation_wavelength 1.54184
_diffrn_reflns_av_R_equivalents 0.0546
_diffrn_reflns_av_unetI/netI 0.0556
_diffrn_reflns_Laue_measured_fraction_full 0.999
_diffrn_reflns_Laue_measured_fraction_max 0.994
_diffrn_reflns_limit_h_max 15
_diffrn_reflns_limit_h_min -16
_diffrn_reflns_limit_k_max 18
_diffrn_reflns_limit_k_min -18
_diffrn_reflns_limit_l_max 20
_diffrn_reflns_limit_l_min -21
_diffrn_reflns_number 44877
_diffrn_reflns_point_group_measured_fraction_full 0.999
_diffrn_reflns_point_group_measured_fraction_max 0.994
_diffrn_reflns_theta_full 67.684
_diffrn_reflns_theta_max 71.369
_diffrn_reflns_theta_min 3.421
_diffrn_source 'micro-focus sealed X-ray tube'
_diffrn_source_type 'SuperNova (Cu) X-ray Source'
_exptl_absorpt_coefficient_mu 1.864
_exptl_absorpt_correction_T_max 1.00000
_exptl_absorpt_correction_T_min 0.79065
_exptl_absorpt_correction_type multi-scan
_exptl_absorpt_process_details
;
CrysAlisPro 1.171.40.53 (Rigaku Oxford Diffraction, 2019)
Empirical absorption correction using spherical harmonics,
 implemented in SCALE3 ABSPACK scaling algorithm.
;
_exptl_crystal_colour 'clear yellow'
_exptl_crystal_colour_lustre clear
_exptl_crystal_colour_primary yellow
_exptl_crystal_density_diffrn 1.174
_exptl_crystal_description plate
_exptl_crystal_F_000 1238
_exptl_crystal_size_max 0.2
_exptl_crystal_size_mid 0.18
_exptl_crystal_size_min 0.14
_refine_diff_density_max 2.257
_refine_diff_density_min -0.325
_refine_diff_density_rms 0.078
_refine_ls_extinction_method none
_refine_ls_goodness_of_fit_ref 1.074
_refine_ls_hydrogen_treatment constr
_refine_ls_matrix_type full
_refine_ls_number_parameters 746
_refine_ls_number_reflns 13077
_refine_ls_number_restraints 0
_refine_ls_restrained_S_all 1.074
_refine_ls_R_factor_all 0.1093
_refine_ls_R_factor_gt 0.0807
_refine_ls_shift/su_max 0.002
_refine_ls_shift/su_mean 0.000
_refine_ls_structure_factor_coef Fsqd
_refine_ls_weighting_details 'w=1/[\s^2^(Fo^2^)+(0.1616P)^2^+0.2799P] where P=(Fo^2^+2Fc^2^)/3'
_refine_ls_weighting_scheme calc
_refine_ls_wR_factor_gt 0.2365
_refine_ls_wR_factor_ref 0.2641
_reflns_Friedel_coverage 0.000
_reflns_number_gt 8385
_reflns_number_total 13077
_reflns_threshold_expression 'I > 2\s(I)'
_cod_data_source_file d3md00044c2.cif
_cod_data_source_block 4b
_cod_depositor_comments
;

2024-10-18
Z value and formula fixed to values more according to usual
chemical conventions.                 miguel
;
_cod_original_formula_sum 'C54 H43 N4 O20 S4'
_cod_original_formula_weight 1196.16
_cod_original_formula_moiety 'C27 H22 N2 O10 S2, C27 H21 N2 O10 S2'
_cod_original_formula_units_Z 2
_cod_database_code 7247098
_shelx_shelxl_version_number 2018/3
_chemical_oxdiff_formula C27H20N2O8S2
_shelx_space_group_comment
;
The symmetry employed for this shelxl refinement is uniquely defined
by the following loop, which should always be used as a source of
symmetry information in preference to the above space-group names.
They are only intended as comments.
;
_shelx_estimated_absorpt_t_max 0.780
_shelx_estimated_absorpt_t_min 0.707
_olex2_refinement_description
;
1. Fixed Uiso
 At 1.2 times of:
  All C(H) groups, All C(H,H) groups
 At 1.5 times of:
  All C(H,H,H) groups, All O(H) groups
2.a Ternary CH refined with riding coordinates:
 C00W(H00W), C00Y(H00Y), C011(H011), C01B(H01D)
2.b Secondary CH2 refined with riding coordinates:
 C00Z(H00A,H00B), C018(H01A,H01B)
2.c Aromatic/amide H refined with riding coordinates:
 C01A(H01C), C01D(H01E), C01F(H01F), C01G(H01G), C01M(H01M), C01O(H01O),
 C01P(H01P), C01R(H01R), C01T(H01T), C01U(H01U), C01V(H01V), C01W(H01W),
 C020(H020), C021(H021), C022(H022), C023(H023), C024(H024), C026(H026),
 C027(H027), C029(H029)
2.d Idealised Me refined as rotating group:
 C028(H02G,H02H,H02I), C02C(H02A,H02B,H02C), C02E(H02D,H02E,H02F), C02F(H02J,
 H02K,H02L)
2.e Idealised tetrahedral OH refined as rotating group:
 O009(H009), O2(H2), O00T(H00T)
;
_smtbx_masks_void_probe_radius 1.2
_smtbx_masks_void_truncation_radius 1.2
_olex2_submission_special_instructions 'No special instructions were received'
_oxdiff_exptl_absorpt_empirical_details
;
Empirical correction (ABSPACK) includes:
- Absorption correction using spherical harmonics
- Frame scaling
;
_oxdiff_exptl_absorpt_empirical_full_max 1.554
_oxdiff_exptl_absorpt_empirical_full_min 0.677

loop_
_space_group_symop_operation_xyz
'x, y, z'
'-x, -y, -z'

loop_
_atom_site_label
_atom_site_type_symbol
_atom_site_fract_x
_atom_site_fract_y
_atom_site_fract_z
_atom_site_U_iso_or_equiv
_atom_site_adp_type
_atom_site_occupancy
_atom_site_site_symmetry_order
_atom_site_calc_flag
_atom_site_refinement_flags_posn
_atom_site_refinement_flags_adp
_atom_site_refinement_flags_occupancy
_atom_site_disorder_assembly
_atom_site_disorder_group
S001 S 0.15899(7) 0.36914(7) 0.59743(6) 0.0555(3) Uani 1 1 d . . . . .
S002 S -0.06958(8) 0.50642(8) 0.61029(6) 0.0609(3) Uani 1 1 d . . . . .
S003 S 0.38307(8) 0.13429(9) 0.75835(7) 0.0703(4) Uani 1 1 d . . . . .
S004 S -0.32653(8) 0.31083(10) 0.80293(8) 0.0718(4) Uani 1 1 d . . . . .
O006 O 0.0448(2) 0.2766(2) 0.53436(18) 0.0588(7) Uani 1 1 d . . . . .
O007 O -0.0391(2) 0.3412(2) 0.80486(18) 0.0612(8) Uani 1 1 d . . . . .
O008 O 0.0980(2) 0.1472(2) 0.71785(19) 0.0649(8) Uani 1 1 d . . . . .
O009 O -0.0641(2) 0.4073(2) 1.02486(17) 0.0604(7) Uani 1 1 d . . . . .
H009 H -0.036979 0.368959 1.060972 0.091 Uiso 1 1 calc R U . . .
O00A O 0.3946(2) 0.2192(2) 0.5398(2) 0.0717(9) Uani 1 1 d . . . . .
O2 O 0.1812(3) 0.2578(2) 0.38362(18) 0.0650(8) Uani 1 1 d . . . . .
H2 H 0.241691 0.261935 0.361153 0.097 Uiso 1 1 calc R U . . .
O00C O -0.3043(2) 0.0684(2) 0.5181(2) 0.0687(9) Uani 1 1 d . . . . .
O00D O 0.0444(2) 0.5568(2) 0.70583(18) 0.0668(8) Uani 1 1 d . . . . .
O00E O -0.0218(3) 0.6829(2) 0.85420(18) 0.0724(9) Uani 1 1 d . . . . .
O00F O -0.3074(2) 0.5665(3) 0.7440(2) 0.0730(9) Uani 1 1 d . . . . .
O00G O 0.4202(3) 0.0197(3) 0.6657(2) 0.0793(11) Uani 1 1 d . . . . .
O00H O -0.0931(3) 0.7341(2) 0.74226(19) 0.0727(9) Uani 1 1 d . . . . .
N00I N -0.1954(2) 0.3872(2) 0.8610(2) 0.0529(8) Uani 1 1 d . . . . .
N00J N 0.2542(3) 0.0844(2) 0.67741(19) 0.0542(8) Uani 1 1 d . . . . .
N00K N 0.2186(2) 0.2342(2) 0.53425(19) 0.0512(8) Uani 1 1 d . . . . .
N00L N -0.1303(2) 0.5621(2) 0.73792(18) 0.0508(8) Uani 1 1 d . . . . .
O00M O -0.1158(3) 0.2873(2) 0.9944(2) 0.0827(11) Uani 1 1 d . . . . .
O00N O 0.3246(2) 0.4003(3) 1.0340(2) 0.0817(11) Uani 1 1 d . . . . .
O00O O 0.0541(3) -0.0502(2) 0.6678(2) 0.0812(10) Uani 1 1 d . . . . .
O00P O -0.2960(3) 0.2855(3) 0.3832(2) 0.0822(10) Uani 1 1 d . . . . .
O00Q O -0.3641(2) 0.4025(3) 0.9140(2) 0.0878(12) Uani 1 1 d . . . . .
O00R O 0.1325(4) 0.1213(2) 0.4005(2) 0.0972(14) Uani 1 1 d . . . . .
O00S O 0.3867(3) 0.5741(3) 0.8386(2) 0.0917(12) Uani 1 1 d . . . . .
O00T O 0.1653(4) -0.0636(3) 0.7598(2) 0.0976(14) Uani 1 1 d . . . . .
H00T H 0.127835 -0.103949 0.785964 0.146 Uiso 1 1 calc R U . . .
C00U C -0.1321(3) 0.3410(3) 0.8120(2) 0.0511(9) Uani 1 1 d . . . . .
C00V C -0.1090(3) 0.3668(3) 0.9814(2) 0.0536(9) Uani 1 1 d . . . . .
C00W C -0.1275(3) 0.5851(3) 0.8142(2) 0.0506(9) Uani 1 1 d . . . . .
H00W H -0.200888 0.597008 0.835129 0.061 Uiso 1 1 calc R U . . .
C00X C 0.1306(3) 0.2863(3) 0.5499(2) 0.0532(9) Uani 1 1 d . . . . .
C00Y C -0.1546(3) 0.4345(3) 0.9137(2) 0.0521(9) Uani 1 1 d . . . . .
H00Y H -0.216015 0.466064 0.937855 0.062 Uiso 1 1 calc R U . . .
C00Z C -0.0815(3) 0.5061(3) 0.8735(2) 0.0525(9) Uani 1 1 d . . . . .
H00A H -0.021668 0.477680 0.845981 0.063 Uiso 1 1 calc R U . . .
H00B H -0.054913 0.529206 0.914924 0.063 Uiso 1 1 calc R U . . .
C010 C -0.1991(3) 0.2000(3) 0.6719(3) 0.0550(10) Uani 1 1 d . . . . .
C011 C 0.2076(3) 0.0295(3) 0.6339(2) 0.0548(10) Uani 1 1 d . . . . .
H011 H 0.265051 -0.009685 0.613917 0.066 Uiso 1 1 calc R U . . .
C012 C 0.3111(3) 0.2587(3) 0.5528(2) 0.0564(10) Uani 1 1 d . . . . .
C013 C 0.1915(3) 0.1363(3) 0.7215(2) 0.0541(10) Uani 1 1 d . . . . .
C014 C 0.2533(3) 0.1747(3) 0.7687(3) 0.0575(10) Uani 1 1 d . . . . .
C015 C -0.1960(3) 0.2950(3) 0.7715(2) 0.0509(9) Uani 1 1 d . . . . .
C016 C 0.2902(3) 0.3326(3) 0.5936(2) 0.0544(10) Uani 1 1 d . . . . .
C017 C -0.2769(3) 0.4385(3) 0.5464(2) 0.0585(10) Uani 1 1 d . . . . .
C018 C 0.1537(3) 0.0830(3) 0.5621(2) 0.0528(9) Uani 1 1 d . . . . .
H01A H 0.134787 0.040267 0.532979 0.063 Uiso 1 1 calc R U . . .
H01B H 0.088542 0.112742 0.581635 0.063 Uiso 1 1 calc R U . . .
C019 C -0.2754(3) 0.1116(3) 0.5706(3) 0.0588(10) Uani 1 1 d . . . . .
C01A C 0.2062(3) 0.2302(3) 0.8128(3) 0.0606(11) Uani 1 1 d . . . . .
H01C H 0.134564 0.243820 0.806709 0.073 Uiso 1 1 calc R U . . .
C01B C 0.2142(3) 0.1532(3) 0.5046(2) 0.0532(10) Uani 1 1 d . . . . .
H01D H 0.286784 0.126907 0.496971 0.064 Uiso 1 1 calc R U . . .
C01C C -0.2238(3) 0.5507(3) 0.7102(3) 0.0578(10) Uani 1 1 d . . . . .
C01D C -0.1526(3) 0.2484(3) 0.7195(3) 0.0567(10) Uani 1 1 d . . . . .
H01E H -0.079149 0.246387 0.712236 0.068 Uiso 1 1 calc R U . . .
C01E C -0.0744(3) 0.6729(3) 0.8012(2) 0.0584(10) Uani 1 1 d . . . . .
C01F C -0.3027(3) 0.2120(3) 0.6573(3) 0.0621(11) Uani 1 1 d . . . . .
H01F H -0.348137 0.251501 0.681838 0.075 Uiso 1 1 calc R U . . .
C01G C -0.3418(3) 0.1674(3) 0.6076(3) 0.0636(12) Uani 1 1 d . . . . .
H01G H -0.413196 0.175435 0.599301 0.076 Uiso 1 1 calc R U . . .
C01H C -0.3002(3) 0.3737(3) 0.8693(3) 0.0614(11) Uani 1 1 d . . . . .
C01I C 0.3642(3) 0.4184(3) 0.6795(3) 0.0600(11) Uani 1 1 d . . . . .
C01J C 0.2441(3) 0.2728(3) 0.8676(3) 0.0614(11) Uani 1 1 d . . . . .
C01K C 0.1708(4) 0.1763(3) 0.4241(3) 0.0618(11) Uani 1 1 d . . . . .
C01L C 0.3570(3) 0.0699(3) 0.6927(2) 0.0628(12) Uani 1 1 d . . . . .
C01M C 0.2776(3) 0.4660(3) 0.7042(3) 0.0648(11) Uani 1 1 d . . . . .
H01M H 0.213684 0.462510 0.684519 0.078 Uiso 1 1 calc R U . . .
C01N C -0.2029(3) 0.5150(3) 0.6393(2) 0.0556(10) Uani 1 1 d . . . . .
C01O C 0.1736(3) 0.3276(4) 0.9049(3) 0.0682(13) Uani 1 1 d . . . . .
H01O H 0.103905 0.336625 0.892195 0.082 Uiso 1 1 calc R U . . .
C01P C -0.1345(3) 0.1414(3) 0.6349(3) 0.0631(11) Uani 1 1 d . . . . .
H01P H -0.063495 0.131228 0.644191 0.076 Uiso 1 1 calc R U . . .
C01Q C -0.0402(3) 0.5460(3) 0.6920(2) 0.0565(10) Uani 1 1 d . . . . .
C01R C -0.1723(4) 0.0986(3) 0.5857(3) 0.0695(13) Uani 1 1 d . . . . .
H01R H -0.127054 0.058948 0.561110 0.083 Uiso 1 1 calc R U . . .
C01S C 0.1322(5) -0.0320(3) 0.6889(3) 0.0701(13) Uani 1 1 d . . . . .
C01T C 0.3661(3) 0.3576(3) 0.6273(3) 0.0627(11) Uani 1 1 d . . . . .
H01T H 0.432871 0.330900 0.614976 0.075 Uiso 1 1 calc R U . . .
C01U C -0.3720(4) 0.4289(4) 0.5192(3) 0.0691(12) Uani 1 1 d . . . . .
H01U H -0.433842 0.458198 0.538102 0.083 Uiso 1 1 calc R U . . .
C01V C -0.1883(3) 0.3950(3) 0.5179(3) 0.0614(10) Uani 1 1 d . . . . .
H01V H -0.123979 0.400759 0.536032 0.074 Uiso 1 1 calc R U . . .
C01W C 0.2812(3) 0.5192(3) 0.7570(3) 0.0626(11) Uani 1 1 d . . . . .
H01W H 0.220180 0.551014 0.774088 0.075 Uiso 1 1 calc R U . . .
C01X C -0.2840(4) 0.3354(3) 0.4372(3) 0.0679(12) Uani 1 1 d . . . . .
C01Y C 0.3035(3) 0.3571(4) 0.9787(3) 0.0710(14) Uani 1 1 d . . . . .
C01Z C 0.3744(3) 0.5255(4) 0.7848(3) 0.0683(12) Uani 1 1 d . . . . .
C020 C -0.2799(3) 0.4896(3) 0.6068(3) 0.0625(11) Uani 1 1 d . . . . .
H020 H -0.347517 0.507844 0.626498 0.075 Uiso 1 1 calc R U . . .
C021 C 0.2031(4) 0.3684(4) 0.9593(3) 0.0743(14) Uani 1 1 d . . . . .
H021 H 0.153536 0.404970 0.983993 0.089 Uiso 1 1 calc R U . . .
C022 C -0.3755(4) 0.3779(3) 0.4657(3) 0.0720(13) Uani 1 1 d . . . . .
H022 H -0.439706 0.371233 0.447926 0.086 Uiso 1 1 calc R U . . .
C023 C -0.1905(4) 0.3430(3) 0.4635(3) 0.0640(11) Uani 1 1 d . . . . .
H023 H -0.128814 0.313312 0.444852 0.077 Uiso 1 1 calc R U . . .
C024 C 0.3467(4) 0.2655(4) 0.8856(3) 0.0876(19) Uani 1 1 d . . . . .
H024 H 0.397173 0.231020 0.859529 0.105 Uiso 1 1 calc R U . . .
C026 C 0.4597(4) 0.4272(4) 0.7073(3) 0.0777(15) Uani 1 1 d . . . . .
H026 H 0.521431 0.396635 0.689759 0.093 Uiso 1 1 calc R U . . .
C027 C 0.3771(4) 0.3076(5) 0.9408(4) 0.092(2) Uani 1 1 d . . . . .
H027 H 0.447278 0.302056 0.951923 0.111 Uiso 1 1 calc R U . . .
C028 C -0.4079(4) 0.0849(4) 0.4986(3) 0.0850(17) Uani 1 1 d . . . . .
H02G H -0.417016 0.054168 0.457169 0.127 Uiso 1 1 calc R U . . .
H02H H -0.423379 0.149480 0.479329 0.127 Uiso 1 1 calc R U . . .
H02I H -0.454868 0.062516 0.545609 0.127 Uiso 1 1 calc R U . . .
C029 C 0.4624(4) 0.4796(5) 0.7592(4) 0.0864(17) Uani 1 1 d . . . . .
H029 H 0.526429 0.484635 0.778148 0.104 Uiso 1 1 calc R U . . .
C02C C 0.2984(4) 0.6169(5) 0.8707(4) 0.098(2) Uani 1 1 d . . . . .
H02A H 0.269616 0.664505 0.829163 0.146 Uiso 1 1 calc R U . . .
H02B H 0.316917 0.642904 0.912637 0.146 Uiso 1 1 calc R U . . .
H02C H 0.246676 0.573267 0.892835 0.146 Uiso 1 1 calc R U . . .
C02E C 0.4285(4) 0.3908(5) 1.0557(4) 0.107(3) Uani 1 1 d . . . . .
H02D H 0.475846 0.412610 1.008672 0.160 Uiso 1 1 calc R U . . .
H02E H 0.447701 0.327558 1.078309 0.160 Uiso 1 1 calc R U . . .
H02F H 0.432903 0.425864 1.094891 0.160 Uiso 1 1 calc R U . . .
C02F C -0.2044(5) 0.2409(4) 0.3521(4) 0.0933(18) Uani 1 1 d . . . . .
H02J H -0.223507 0.204810 0.317643 0.140 Uiso 1 1 calc R U . . .
H02K H -0.169452 0.201948 0.395823 0.140 Uiso 1 1 calc R U . . .
H02L H -0.157709 0.285611 0.321585 0.140 Uiso 1 1 calc R U . . .

loop_
_atom_site_aniso_label
_atom_site_aniso_U_11
_atom_site_aniso_U_22
_atom_site_aniso_U_33
_atom_site_aniso_U_23
_atom_site_aniso_U_13
_atom_site_aniso_U_12
S001 0.0442(5) 0.0601(6) 0.0750(6) -0.0358(5) -0.0224(4) 0.0051(4)
S002 0.0501(6) 0.0840(7) 0.0612(6) -0.0391(5) -0.0154(4) 0.0018(5)
S003 0.0536(6) 0.1008(9) 0.0755(7) -0.0572(6) -0.0325(5) 0.0255(6)
S004 0.0444(5) 0.1087(10) 0.0874(8) -0.0682(7) -0.0065(5) -0.0137(5)
O006 0.0460(15) 0.0641(17) 0.0788(18) -0.0333(15) -0.0291(13) 0.0048(12)
O007 0.0407(15) 0.079(2) 0.0815(19) -0.0486(16) -0.0205(13) 0.0048(13)
O008 0.0529(17) 0.077(2) 0.0817(19) -0.0504(17) -0.0209(14) 0.0078(14)
O009 0.0639(18) 0.0667(18) 0.0609(16) -0.0220(14) -0.0262(13) -0.0132(14)
O00A 0.0432(16) 0.098(2) 0.092(2) -0.0575(19) -0.0167(14) 0.0086(15)
O2 0.076(2) 0.066(2) 0.0613(17) -0.0218(15) -0.0232(15) -0.0090(15)
O00C 0.0506(16) 0.090(2) 0.090(2) -0.0659(19) -0.0158(14) 0.0003(14)
O00D 0.0518(17) 0.092(2) 0.0687(18) -0.0361(16) -0.0157(13) -0.0070(15)
O00E 0.098(2) 0.069(2) 0.0628(17) -0.0191(15) -0.0372(16) -0.0199(17)
O00F 0.0448(16) 0.105(3) 0.088(2) -0.058(2) -0.0195(14) 0.0089(16)
O00G 0.067(2) 0.105(3) 0.083(2) -0.061(2) -0.0326(16) 0.0371(18)
O00H 0.102(3) 0.0636(19) 0.0623(18) -0.0173(15) -0.0408(17) -0.0071(17)
N00I 0.0470(17) 0.064(2) 0.0615(19) -0.0377(16) -0.0150(14) -0.0041(15)
N00J 0.0538(19) 0.066(2) 0.0541(17) -0.0361(16) -0.0221(14) 0.0150(15)
N00K 0.0421(17) 0.0599(19) 0.0620(19) -0.0309(16) -0.0182(13) 0.0027(14)
N00L 0.0496(18) 0.065(2) 0.0494(16) -0.0324(15) -0.0166(13) 0.0036(14)
O00M 0.119(3) 0.064(2) 0.078(2) -0.0232(17) -0.041(2) -0.0158(19)
O00N 0.0493(17) 0.136(3) 0.091(2) -0.084(2) -0.0163(15) -0.0011(18)
O00O 0.093(3) 0.072(2) 0.088(2) -0.0315(18) -0.0131(19) -0.0134(19)
O00P 0.092(3) 0.091(2) 0.085(2) -0.056(2) -0.0300(19) 0.0054(19)
O00Q 0.0516(18) 0.141(3) 0.101(2) -0.087(3) -0.0005(16) -0.0179(19)
O00R 0.167(4) 0.065(2) 0.079(2) -0.0251(18) -0.069(3) -0.016(2)
O00S 0.0576(19) 0.144(4) 0.107(3) -0.090(3) -0.0150(17) -0.010(2)
O00T 0.169(4) 0.067(2) 0.065(2) -0.0211(17) -0.037(2) -0.005(2)
C00U 0.042(2) 0.061(2) 0.060(2) -0.0295(19) -0.0181(16) 0.0015(16)
C00V 0.054(2) 0.061(3) 0.056(2) -0.0283(19) -0.0107(16) -0.0082(18)
C00W 0.052(2) 0.060(2) 0.050(2) -0.0293(18) -0.0160(16) 0.0028(17)
C00X 0.052(2) 0.051(2) 0.066(2) -0.0285(18) -0.0242(18) 0.0079(17)
C00Y 0.049(2) 0.063(2) 0.057(2) -0.0327(19) -0.0183(16) -0.0040(17)
C00Z 0.050(2) 0.066(2) 0.051(2) -0.0252(18) -0.0181(16) -0.0031(18)
C010 0.045(2) 0.064(2) 0.069(2) -0.036(2) -0.0146(17) -0.0029(17)
C011 0.060(2) 0.056(2) 0.058(2) -0.0310(19) -0.0201(18) 0.0106(18)
C012 0.046(2) 0.071(3) 0.064(2) -0.034(2) -0.0159(17) 0.0005(18)
C013 0.054(2) 0.058(2) 0.061(2) -0.0319(19) -0.0236(18) 0.0131(18)
C014 0.050(2) 0.071(3) 0.065(2) -0.038(2) -0.0226(18) 0.0088(19)
C015 0.0384(18) 0.060(2) 0.067(2) -0.0338(19) -0.0194(16) -0.0020(16)
C016 0.045(2) 0.066(3) 0.063(2) -0.034(2) -0.0157(17) 0.0016(17)
C017 0.063(3) 0.066(3) 0.057(2) -0.028(2) -0.0228(19) 0.005(2)
C018 0.053(2) 0.055(2) 0.062(2) -0.0319(19) -0.0221(18) 0.0019(17)
C019 0.054(2) 0.066(3) 0.073(3) -0.044(2) -0.0123(19) -0.0063(19)
C01A 0.054(2) 0.075(3) 0.067(2) -0.041(2) -0.0200(19) 0.010(2)
C01B 0.054(2) 0.060(2) 0.058(2) -0.0338(19) -0.0237(17) 0.0081(18)
C01C 0.049(2) 0.071(3) 0.062(2) -0.032(2) -0.0152(18) 0.0041(19)
C01D 0.042(2) 0.071(3) 0.069(2) -0.038(2) -0.0162(17) 0.0006(18)
C01E 0.067(3) 0.065(3) 0.054(2) -0.028(2) -0.0170(19) -0.004(2)
C01F 0.046(2) 0.083(3) 0.076(3) -0.053(2) -0.0102(18) 0.000(2)
C01G 0.042(2) 0.090(3) 0.079(3) -0.056(3) -0.0151(18) 0.000(2)
C01H 0.046(2) 0.090(3) 0.064(2) -0.045(2) -0.0085(18) -0.009(2)
C01I 0.043(2) 0.074(3) 0.075(3) -0.038(2) -0.0181(18) -0.0026(19)
C01J 0.049(2) 0.079(3) 0.072(3) -0.047(2) -0.0185(18) 0.008(2)
C01K 0.073(3) 0.064(3) 0.058(2) -0.028(2) -0.022(2) 0.007(2)
C01L 0.059(2) 0.083(3) 0.058(2) -0.039(2) -0.0262(19) 0.021(2)
C01M 0.051(2) 0.078(3) 0.079(3) -0.038(2) -0.018(2) -0.010(2)
C01N 0.048(2) 0.065(3) 0.063(2) -0.031(2) -0.0159(17) 0.0052(18)
C01O 0.049(2) 0.095(3) 0.081(3) -0.057(3) -0.020(2) 0.008(2)
C01P 0.046(2) 0.077(3) 0.082(3) -0.047(2) -0.0130(19) 0.0023(19)
C01Q 0.047(2) 0.073(3) 0.058(2) -0.027(2) -0.0170(17) 0.0024(18)
C01R 0.057(3) 0.079(3) 0.090(3) -0.053(3) -0.015(2) 0.005(2)
C01S 0.102(4) 0.053(3) 0.063(3) -0.030(2) -0.019(2) 0.013(2)
C01T 0.039(2) 0.079(3) 0.083(3) -0.042(2) -0.0156(18) 0.0009(19)
C01U 0.058(3) 0.082(3) 0.079(3) -0.037(2) -0.028(2) 0.005(2)
C01V 0.054(2) 0.070(3) 0.067(3) -0.027(2) -0.0138(19) 0.002(2)
C01W 0.048(2) 0.080(3) 0.072(3) -0.041(2) -0.0099(19) -0.002(2)
C01X 0.080(3) 0.070(3) 0.067(3) -0.034(2) -0.024(2) -0.001(2)
C01Y 0.050(2) 0.109(4) 0.077(3) -0.065(3) -0.011(2) 0.002(2)
C01Z 0.051(2) 0.096(3) 0.078(3) -0.055(3) -0.006(2) -0.019(2)
C020 0.053(2) 0.074(3) 0.073(3) -0.038(2) -0.0215(19) 0.011(2)
C021 0.054(3) 0.108(4) 0.083(3) -0.068(3) -0.015(2) 0.011(2)
C022 0.068(3) 0.076(3) 0.088(3) -0.041(3) -0.034(2) 0.000(2)
C023 0.063(3) 0.068(3) 0.068(3) -0.032(2) -0.011(2) 0.003(2)
C024 0.051(3) 0.141(5) 0.102(4) -0.092(4) -0.028(2) 0.027(3)
C026 0.045(2) 0.118(4) 0.092(3) -0.064(3) -0.014(2) -0.005(2)
C027 0.049(3) 0.147(5) 0.117(4) -0.102(4) -0.029(3) 0.018(3)
C028 0.054(3) 0.131(5) 0.101(4) -0.083(4) -0.013(2) -0.012(3)
C029 0.046(2) 0.134(5) 0.107(4) -0.075(4) -0.019(2) -0.009(3)
C02C 0.072(3) 0.141(6) 0.111(4) -0.089(4) -0.009(3) -0.008(3)
C02E 0.054(3) 0.181(7) 0.128(5) -0.117(5) -0.029(3) 0.008(3)
C02F 0.113(5) 0.091(4) 0.097(4) -0.060(3) -0.026(3) 0.010(3)

loop_
_atom_type_symbol
_atom_type_description
_atom_type_scat_dispersion_real
_atom_type_scat_dispersion_imag
_atom_type_scat_source
C C 0.0181 0.0091 'International Tables Vol C Tables 4.2.6.8 and 6.1.1.4'
H H 0.0000 0.0000 'International Tables Vol C Tables 4.2.6.8 and 6.1.1.4'
N N 0.0311 0.0180 'International Tables Vol C Tables 4.2.6.8 and 6.1.1.4'
O O 0.0492 0.0322 'International Tables Vol C Tables 4.2.6.8 and 6.1.1.4'
S S 0.3331 0.5567 'International Tables Vol C Tables 4.2.6.8 and 6.1.1.4'

loop_
_geom_angle_atom_site_label_1
_geom_angle_atom_site_label_2
_geom_angle_atom_site_label_3
_geom_angle
_geom_angle_site_symmetry_1
_geom_angle_site_symmetry_3
_geom_angle_publ_flag
C016 S001 C00X 91.56(18) . . ?
C01N S002 C01Q 91.96(19) . . ?
C014 S003 C01L 91.90(19) . . ?
C015 S004 C01H 92.35(18) . . ?
C00V O009 H009 109.5 . . ?
C01K O2 H2 109.5 . . ?
C019 O00C C028 117.5(3) . . ?
C00U N00I C00Y 123.1(3) . . ?
C01H N00I C00U 116.3(3) . . ?
C01H N00I C00Y 119.6(3) . . ?
C013 N00J C011 120.3(3) . . ?
C01L N00J C011 121.8(3) . . ?
C01L N00J C013 115.9(3) . . ?
C00X N00K C012 116.6(3) . . ?
C00X N00K C01B 121.5(3) . . ?
C012 N00K C01B 121.8(3) . . ?
C01C N00L C00W 121.9(3) . . ?
C01Q N00L C00W 121.1(3) . . ?
C01Q N00L C01C 117.0(3) . . ?
C01Y O00N C02E 118.1(3) . . ?
C01X O00P C02F 117.3(4) . . ?
C01Z O00S C02C 118.0(4) . . ?
C01S O00T H00T 109.5 . . ?
O007 C00U N00I 122.7(3) . . ?
O007 C00U C015 127.2(3) . . ?
N00I C00U C015 110.1(3) . . ?
O009 C00V C00Y 110.5(4) . . ?
O00M C00V O009 125.1(4) . . ?
O00M C00V C00Y 124.4(3) . . ?
N00L C00W H00W 107.0 . . ?
N00L C00W C00Z 110.6(3) . . ?
N00L C00W C01E 109.5(3) . . ?
C00Z C00W H00W 107.0 . . ?
C00Z C00W C01E 115.3(3) . . ?
C01E C00W H00W 107.0 . . ?
O006 C00X S001 124.3(3) . . ?
O006 C00X N00K 125.0(3) . . ?
N00K C00X S001 110.7(3) . . ?
N00I C00Y C00V 109.6(3) . . ?
N00I C00Y H00Y 106.1 . . ?
N00I C00Y C00Z 115.7(3) . . ?
C00V C00Y H00Y 106.1 . . ?
C00V C00Y C00Z 112.4(3) . . ?
C00Z C00Y H00Y 106.1 . . ?
C00W C00Z H00A 108.3 . . ?
C00W C00Z H00B 108.3 . . ?
C00Y C00Z C00W 115.8(3) . . ?
C00Y C00Z H00A 108.3 . . ?
C00Y C00Z H00B 108.3 . . ?
H00A C00Z H00B 107.4 . . ?
C01F C010 C01D 124.3(4) . . ?
C01F C010 C01P 117.7(3) . . ?
C01P C010 C01D 118.0(4) . . ?
N00J C011 H011 107.1 . . ?
N00J C011 C018 114.8(3) . . ?
N00J C011 C01S 110.9(3) . . ?
C018 C011 H011 107.1 . . ?
C01S C011 H011 107.1 . . ?
C01S C011 C018 109.4(4) . . ?
O00A C012 N00K 122.8(4) . . ?
O00A C012 C016 127.1(4) . . ?
N00K C012 C016 110.0(3) . . ?
O008 C013 N00J 121.6(3) . . ?
O008 C013 C014 127.3(3) . . ?
N00J C013 C014 111.0(3) . . ?
C013 C014 S003 110.2(3) . . ?
C01A C014 S003 130.2(3) . . ?
C01A C014 C013 119.6(4) . . ?
C00U C015 S004 110.6(3) . . ?
C01D C015 S004 128.3(3) . . ?
C01D C015 C00U 121.1(4) . . ?
C012 C016 S001 110.9(3) . . ?
C01T C016 S001 128.9(3) . . ?
C01T C016 C012 119.9(4) . . ?
C01U C017 C020 117.3(4) . . ?
C01V C017 C01U 118.5(4) . . ?
C01V C017 C020 124.1(4) . . ?
C011 C018 H01A 108.1 . . ?
C011 C018 H01B 108.1 . . ?
H01A C018 H01B 107.3 . . ?
C01B C018 C011 116.6(3) . . ?
C01B C018 H01A 108.1 . . ?
C01B C018 H01B 108.1 . . ?
O00C C019 C01G 123.8(4) . . ?
O00C C019 C01R 116.7(4) . . ?
C01G C019 C01R 119.5(4) . . ?
C014 C01A H01C 114.0 . . ?
C014 C01A C01J 132.1(4) . . ?
C01J C01A H01C 114.0 . . ?
N00K C01B C018 112.6(3) . . ?
N00K C01B H01D 107.4 . . ?
N00K C01B C01K 111.1(3) . . ?
C018 C01B H01D 107.4 . . ?
C018 C01B C01K 110.6(3) . . ?
C01K C01B H01D 107.4 . . ?
O00F C01C N00L 122.5(4) . . ?
O00F C01C C01N 127.4(4) . . ?
N00L C01C C01N 110.1(3) . . ?
C010 C01D H01E 114.6 . . ?
C015 C01D C010 130.7(4) . . ?
C015 C01D H01E 114.6 . . ?
O00E C01E C00W 118.5(4) . . ?
O00H C01E O00E 122.9(4) . . ?
O00H C01E C00W 118.3(3) . . ?
C010 C01F H01F 119.1 . . ?
C010 C01F C01G 121.8(4) . . ?
C01G C01F H01F 119.1 . . ?
C019 C01G C01F 119.0(4) . . ?
C019 C01G H01G 120.5 . . ?
C01F C01G H01G 120.5 . . ?
N00I C01H S004 110.1(3) . . ?
O00Q C01H S004 124.9(3) . . ?
O00Q C01H N00I 125.0(4) . . ?
C01M C01I C01T 124.9(4) . . ?
C01M C01I C026 118.4(4) . . ?
C026 C01I C01T 116.7(4) . . ?
C01O C01J C01A 117.9(4) . . ?
C024 C01J C01A 125.2(4) . . ?
C024 C01J C01O 116.9(4) . . ?
O2 C01K C01B 115.1(4) . . ?
O00R C01K O2 123.5(4) . . ?
O00R C01K C01B 121.4(4) . . ?
O00G C01L S003 124.6(3) . . ?
O00G C01L N00J 124.9(4) . . ?
N00J C01L S003 110.5(3) . . ?
C01I C01M H01M 119.3 . . ?
C01I C01M C01W 121.5(4) . . ?
C01W C01M H01M 119.3 . . ?
C01C C01N S002 111.0(3) . . ?
C020 C01N S002 127.9(3) . . ?
C020 C01N C01C 121.0(4) . . ?
C01J C01O H01O 119.3 . . ?
C021 C01O C01J 121.3(4) . . ?
C021 C01O H01O 119.3 . . ?
C010 C01P H01P 119.7 . . ?
C01R C01P C010 120.6(4) . . ?
C01R C01P H01P 119.7 . . ?
O00D C01Q S002 125.5(3) . . ?
O00D C01Q N00L 124.7(4) . . ?
N00L C01Q S002 109.8(3) . . ?
C019 C01R H01R 119.3 . . ?
C01P C01R C019 121.4(4) . . ?
C01P C01R H01R 119.3 . . ?
O00O C01S O00T 125.7(6) . . ?
O00O C01S C011 122.4(4) . . ?
O00T C01S C011 111.8(5) . . ?
C016 C01T C01I 131.3(4) . . ?
C016 C01T H01T 114.3 . . ?
C01I C01T H01T 114.3 . . ?
C017 C01U H01U 119.8 . . ?
C022 C01U C017 120.4(4) . . ?
C022 C01U H01U 119.8 . . ?
C017 C01V H01V 119.1 . . ?
C017 C01V C023 121.8(4) . . ?
C023 C01V H01V 119.1 . . ?
C01M C01W H01W 120.3 . . ?
C01Z C01W C01M 119.4(4) . . ?
C01Z C01W H01W 120.3 . . ?
O00P C01X C022 115.2(4) . . ?
C023 C01X O00P 124.0(4) . . ?
C023 C01X C022 120.8(4) . . ?
O00N C01Y C021 116.1(4) . . ?
O00N C01Y C027 123.7(4) . . ?
C021 C01Y C027 120.2(4) . . ?
O00S C01Z C01W 124.5(4) . . ?
O00S C01Z C029 115.8(4) . . ?
C029 C01Z C01W 119.7(4) . . ?
C017 C020 H020 114.6 . . ?
C01N C020 C017 130.7(4) . . ?
C01N C020 H020 114.6 . . ?
C01O C021 C01Y 120.8(4) . . ?
C01O C021 H021 119.6 . . ?
C01Y C021 H021 119.6 . . ?
C01U C022 C01X 119.8(4) . . ?
C01U C022 H022 120.1 . . ?
C01X C022 H022 120.1 . . ?
C01V C023 H023 120.6 . . ?
C01X C023 C01V 118.7(4) . . ?
C01X C023 H023 120.6 . . ?
C01J C024 H024 119.1 . . ?
C027 C024 C01J 121.9(4) . . ?
C027 C024 H024 119.1 . . ?
C01I C026 H026 120.2 . . ?
C029 C026 C01I 119.7(4) . . ?
C029 C026 H026 120.2 . . ?
C01Y C027 C024 118.9(4) . . ?
C01Y C027 H027 120.6 . . ?
C024 C027 H027 120.6 . . ?
O00C C028 H02G 109.5 . . ?
O00C C028 H02H 109.5 . . ?
O00C C028 H02I 109.5 . . ?
H02G C028 H02H 109.5 . . ?
H02G C028 H02I 109.5 . . ?
H02H C028 H02I 109.5 . . ?
C01Z C029 H029 119.3 . . ?
C026 C029 C01Z 121.3(4) . . ?
C026 C029 H029 119.3 . . ?
O00S C02C H02A 109.5 . . ?
O00S C02C H02B 109.5 . . ?
O00S C02C H02C 109.5 . . ?
H02A C02C H02B 109.5 . . ?
H02A C02C H02C 109.5 . . ?
H02B C02C H02C 109.5 . . ?
O00N C02E H02D 109.5 . . ?
O00N C02E H02E 109.5 . . ?
O00N C02E H02F 109.5 . . ?
H02D C02E H02E 109.5 . . ?
H02D C02E H02F 109.5 . . ?
H02E C02E H02F 109.5 . . ?
O00P C02F H02J 109.5 . . ?
O00P C02F H02K 109.5 . . ?
O00P C02F H02L 109.5 . . ?
H02J C02F H02K 109.5 . . ?
H02J C02F H02L 109.5 . . ?
H02K C02F H02L 109.5 . . ?

loop_
_geom_bond_atom_site_label_1
_geom_bond_atom_site_label_2
_geom_bond_distance
_geom_bond_site_symmetry_2
_geom_bond_publ_flag
S001 C00X 1.772(4) . ?
S001 C016 1.747(4) . ?
S002 C01N 1.755(4) . ?
S002 C01Q 1.778(4) . ?
S003 C014 1.750(4) . ?
S003 C01L 1.769(4) . ?
S004 C015 1.739(4) . ?
S004 C01H 1.764(4) . ?
O006 C00X 1.214(5) . ?
O007 C00U 1.205(5) . ?
O008 C013 1.222(5) . ?
O009 H009 0.8400 . ?
O009 C00V 1.310(4) . ?
O00A C012 1.218(5) . ?
O2 H2 0.8400 . ?
O2 C01K 1.298(6) . ?
O00C C019 1.363(4) . ?
O00C C028 1.416(5) . ?
O00D C01Q 1.192(5) . ?
O00E C01E 1.262(5) . ?
O00F C01C 1.210(5) . ?
O00G C01L 1.208(5) . ?
O00H C01E 1.249(5) . ?
N00I C00U 1.392(5) . ?
N00I C00Y 1.477(4) . ?
N00I C01H 1.388(5) . ?
N00J C011 1.479(5) . ?
N00J C013 1.387(5) . ?
N00J C01L 1.385(5) . ?
N00K C00X 1.374(5) . ?
N00K C012 1.394(5) . ?
N00K C01B 1.472(5) . ?
N00L C00W 1.467(4) . ?
N00L C01C 1.405(5) . ?
N00L C01Q 1.381(5) . ?
O00M C00V 1.202(5) . ?
O00N C01Y 1.365(5) . ?
O00N C02E 1.433(6) . ?
O00O C01S 1.203(6) . ?
O00P C01X 1.385(5) . ?
O00P C02F 1.437(7) . ?
O00Q C01H 1.203(5) . ?
O00R C01K 1.201(6) . ?
O00S C01Z 1.368(5) . ?
O00S C02C 1.399(6) . ?
O00T H00T 0.8400 . ?
O00T C01S 1.324(6) . ?
C00U C015 1.482(5) . ?
C00V C00Y 1.514(6) . ?
C00W H00W 1.0000 . ?
C00W C00Z 1.521(6) . ?
C00W C01E 1.539(6) . ?
C00Y H00Y 1.0000 . ?
C00Y C00Z 1.517(6) . ?
C00Z H00A 0.9900 . ?
C00Z H00B 0.9900 . ?
C010 C01D 1.458(5) . ?
C010 C01F 1.390(5) . ?
C010 C01P 1.396(6) . ?
C011 H011 1.0000 . ?
C011 C018 1.531(5) . ?
C011 C01S 1.522(8) . ?
C012 C016 1.474(6) . ?
C013 C014 1.473(5) . ?
C014 C01A 1.346(6) . ?
C015 C01D 1.334(6) . ?
C016 C01T 1.341(5) . ?
C017 C01U 1.412(6) . ?
C017 C01V 1.381(6) . ?
C017 C020 1.459(6) . ?
C018 H01A 0.9900 . ?
C018 H01B 0.9900 . ?
C018 C01B 1.506(7) . ?
C019 C01G 1.378(6) . ?
C019 C01R 1.385(6) . ?
C01A H01C 0.9500 . ?
C01A C01J 1.440(5) . ?
C01B H01D 1.0000 . ?
C01B C01K 1.528(5) . ?
C01C C01N 1.461(6) . ?
C01D H01E 0.9500 . ?
C01F H01F 0.9500 . ?
C01F C01G 1.397(5) . ?
C01G H01G 0.9500 . ?
C01I C01M 1.369(6) . ?
C01I C01T 1.456(6) . ?
C01I C026 1.419(6) . ?
C01J C01O 1.398(6) . ?
C01J C024 1.398(6) . ?
C01M H01M 0.9500 . ?
C01M C01W 1.383(6) . ?
C01N C020 1.343(6) . ?
C01O H01O 0.9500 . ?
C01O C021 1.368(6) . ?
C01P H01P 0.9500 . ?
C01P C01R 1.365(6) . ?
C01R H01R 0.9500 . ?
C01T H01T 0.9500 . ?
C01U H01U 0.9500 . ?
C01U C022 1.367(6) . ?
C01V H01V 0.9500 . ?
C01V C023 1.388(6) . ?
C01W H01W 0.9500 . ?
C01W C01Z 1.381(6) . ?
C01X C022 1.402(7) . ?
C01X C023 1.378(7) . ?
C01Y C021 1.376(6) . ?
C01Y C027 1.376(6) . ?
C01Z C029 1.376(7) . ?
C020 H020 0.9500 . ?
C021 H021 0.9500 . ?
C022 H022 0.9500 . ?
C023 H023 0.9500 . ?
C024 H024 0.9500 . ?
C024 C027 1.397(6) . ?
C026 H026 0.9500 . ?
C026 C029 1.358(7) . ?
C027 H027 0.9500 . ?
C028 H02G 0.9800 . ?
C028 H02H 0.9800 . ?
C028 H02I 0.9800 . ?
C029 H029 0.9500 . ?
C02C H02A 0.9800 . ?
C02C H02B 0.9800 . ?
C02C H02C 0.9800 . ?
C02E H02D 0.9800 . ?
C02E H02E 0.9800 . ?
C02E H02F 0.9800 . ?
C02F H02J 0.9800 . ?
C02F H02K 0.9800 . ?
C02F H02L 0.9800 . ?

loop_
_geom_torsion_atom_site_label_1
_geom_torsion_atom_site_label_2
_geom_torsion_atom_site_label_3
_geom_torsion_atom_site_label_4
_geom_torsion
_geom_torsion_site_symmetry_1
_geom_torsion_site_symmetry_2
_geom_torsion_site_symmetry_3
_geom_torsion_site_symmetry_4
_geom_torsion_publ_flag
S001 C016 C01T C01I 3.1(9) . . . . ?
S002 C01N C020 C017 8.6(8) . . . . ?
S003 C014 C01A C01J -2.2(9) . . . . ?
S004 C015 C01D C010 2.3(8) . . . . ?
O007 C00U C015 S004 178.1(4) . . . . ?
O007 C00U C015 C01D -1.2(7) . . . . ?
O008 C013 C014 S003 176.7(4) . . . . ?
O008 C013 C014 C01A -1.6(8) . . . . ?
O009 C00V C00Y N00I 174.3(3) . . . . ?
O009 C00V C00Y C00Z 44.1(5) . . . . ?
O00A C012 C016 S001 179.3(4) . . . . ?
O00A C012 C016 C01T -6.1(8) . . . . ?
O00C C019 C01G C01F -176.7(5) . . . . ?
O00C C019 C01R C01P 177.5(5) . . . . ?
O00F C01C C01N S002 178.3(4) . . . . ?
O00F C01C C01N C020 -4.8(8) . . . . ?
N00I C00U C015 S004 -2.7(4) . . . . ?
N00I C00U C015 C01D 178.0(4) . . . . ?
N00I C00Y C00Z C00W 62.8(5) . . . . ?
N00J C011 C018 C01B 49.6(5) . . . . ?
N00J C011 C01S O00O 144.7(4) . . . . ?
N00J C011 C01S O00T -37.4(5) . . . . ?
N00J C013 C014 S003 -4.5(5) . . . . ?
N00J C013 C014 C01A 177.2(4) . . . . ?
N00K C012 C016 S001 -4.7(5) . . . . ?
N00K C012 C016 C01T 170.0(4) . . . . ?
N00K C01B C01K O2 24.1(5) . . . . ?
N00K C01B C01K O00R -157.7(5) . . . . ?
N00L C00W C00Z C00Y -80.5(4) . . . . ?
N00L C00W C01E O00E -147.1(4) . . . . ?
N00L C00W C01E O00H 39.4(5) . . . . ?
N00L C01C C01N S002 -4.0(5) . . . . ?
N00L C01C C01N C020 172.8(4) . . . . ?
O00M C00V C00Y N00I -7.5(6) . . . . ?
O00M C00V C00Y C00Z -137.7(5) . . . . ?
O00N C01Y C021 C01O -179.6(5) . . . . ?
O00N C01Y C027 C024 179.5(6) . . . . ?
O00P C01X C022 C01U -179.8(5) . . . . ?
O00P C01X C023 C01V -179.9(5) . . . . ?
O00S C01Z C029 C026 178.4(6) . . . . ?
C00U N00I C00Y C00V -70.9(5) . . . . ?
C00U N00I C00Y C00Z 57.5(5) . . . . ?
C00U N00I C01H S004 -7.9(5) . . . . ?
C00U N00I C01H O00Q 173.8(5) . . . . ?
C00U C015 C01D C010 -178.5(4) . . . . ?
C00V C00Y C00Z C00W -170.1(3) . . . . ?
C00W N00L C01C O00F 6.4(7) . . . . ?
C00W N00L C01C C01N -171.4(4) . . . . ?
C00W N00L C01Q S002 172.7(3) . . . . ?
C00W N00L C01Q O00D -6.9(7) . . . . ?
C00X S001 C016 C012 2.1(4) . . . . ?
C00X S001 C016 C01T -171.9(5) . . . . ?
C00X N00K C012 O00A -178.1(4) . . . . ?
C00X N00K C012 C016 5.7(5) . . . . ?
C00X N00K C01B C018 -62.6(5) . . . . ?
C00X N00K C01B C01K 62.1(5) . . . . ?
C00Y N00I C00U O007 -5.2(7) . . . . ?
C00Y N00I C00U C015 175.5(4) . . . . ?
C00Y N00I C01H S004 -176.9(3) . . . . ?
C00Y N00I C01H O00Q 4.7(8) . . . . ?
C00Z C00W C01E O00E -21.5(6) . . . . ?
C00Z C00W C01E O00H 165.0(4) . . . . ?
C010 C01F C01G C019 -1.4(8) . . . . ?
C010 C01P C01R C019 0.0(8) . . . . ?
C011 N00J C013 O008 -9.3(6) . . . . ?
C011 N00J C013 C014 171.8(4) . . . . ?
C011 N00J C01L S003 -170.9(3) . . . . ?
C011 N00J C01L O00G 8.4(8) . . . . ?
C011 C018 C01B N00K -75.7(4) . . . . ?
C011 C018 C01B C01K 159.3(3) . . . . ?
C012 N00K C00X S001 -4.1(5) . . . . ?
C012 N00K C00X O006 176.8(4) . . . . ?
C012 N00K C01B C018 113.2(4) . . . . ?
C012 N00K C01B C01K -122.2(4) . . . . ?
C012 C016 C01T C01I -170.5(5) . . . . ?
C013 N00J C011 C018 70.3(5) . . . . ?
C013 N00J C011 C01S -54.3(5) . . . . ?
C013 N00J C01L S003 -6.8(5) . . . . ?
C013 N00J C01L O00G 172.6(5) . . . . ?
C013 C014 C01A C01J 175.7(5) . . . . ?
C014 S003 C01L O00G -176.1(5) . . . . ?
C014 S003 C01L N00J 3.3(4) . . . . ?
C014 C01A C01J C01O -179.8(6) . . . . ?
C014 C01A C01J C024 1.7(10) . . . . ?
C015 S004 C01H N00I 5.0(4) . . . . ?
C015 S004 C01H O00Q -176.6(5) . . . . ?
C016 S001 C00X O006 -179.9(4) . . . . ?
C016 S001 C00X N00K 0.9(3) . . . . ?
C017 C01U C022 C01X -0.6(8) . . . . ?
C017 C01V C023 C01X 0.4(8) . . . . ?
C018 C011 C01S O00O 17.1(6) . . . . ?
C018 C011 C01S O00T -165.0(4) . . . . ?
C018 C01B C01K O2 149.9(4) . . . . ?
C018 C01B C01K O00R -31.9(6) . . . . ?
C01A C01J C01O C021 178.2(5) . . . . ?
C01A C01J C024 C027 -178.6(6) . . . . ?
C01B N00K C00X S001 171.8(3) . . . . ?
C01B N00K C00X O006 -7.3(7) . . . . ?
C01B N00K C012 O00A 6.0(7) . . . . ?
C01B N00K C012 C016 -170.2(4) . . . . ?
C01C N00L C00W C00Z 109.6(4) . . . . ?
C01C N00L C00W C01E -122.1(4) . . . . ?
C01C N00L C01Q S002 -4.1(5) . . . . ?
C01C N00L C01Q O00D 176.3(4) . . . . ?
C01C C01N C020 C017 -167.7(5) . . . . ?
C01D C010 C01F C01G 176.3(5) . . . . ?
C01D C010 C01P C01R -175.8(5) . . . . ?
C01E C00W C00Z C00Y 154.5(3) . . . . ?
C01F C010 C01D C015 17.1(8) . . . . ?
C01F C010 C01P C01R 0.7(8) . . . . ?
C01G C019 C01R C01P -1.5(8) . . . . ?
C01H S004 C015 C00U -1.3(3) . . . . ?
C01H S004 C015 C01D 177.9(5) . . . . ?
C01H N00I C00U O007 -173.9(4) . . . . ?
C01H N00I C00U C015 6.9(5) . . . . ?
C01H N00I C00Y C00V 97.4(5) . . . . ?
C01H N00I C00Y C00Z -134.2(4) . . . . ?
C01I C01M C01W C01Z 0.9(8) . . . . ?
C01I C026 C029 C01Z -0.8(10) . . . . ?
C01J C01O C021 C01Y 0.4(9) . . . . ?
C01J C024 C027 C01Y 0.3(11) . . . . ?
C01L S003 C014 C013 0.7(4) . . . . ?
C01L S003 C014 C01A 178.7(5) . . . . ?
C01L N00J C011 C018 -126.2(4) . . . . ?
C01L N00J C011 C01S 109.2(5) . . . . ?
C01L N00J C013 O008 -173.7(4) . . . . ?
C01L N00J C013 C014 7.4(6) . . . . ?
C01M C01I C01T C016 -1.4(9) . . . . ?
C01M C01I C026 C029 2.2(9) . . . . ?
C01M C01W C01Z O00S -178.3(5) . . . . ?
C01M C01W C01Z C029 0.5(8) . . . . ?
C01N S002 C01Q O00D -179.2(5) . . . . ?
C01N S002 C01Q N00L 1.2(3) . . . . ?
C01O C01J C024 C027 2.8(10) . . . . ?
C01P C010 C01D C015 -166.6(5) . . . . ?
C01P C010 C01F C01G 0.0(8) . . . . ?
C01Q S002 C01N C01C 1.6(4) . . . . ?
C01Q S002 C01N C020 -175.0(5) . . . . ?
C01Q N00L C00W C00Z -67.0(5) . . . . ?
C01Q N00L C00W C01E 61.3(5) . . . . ?
C01Q N00L C01C O00F -176.9(4) . . . . ?
C01Q N00L C01C C01N 5.3(6) . . . . ?
C01R C019 C01G C01F 2.2(8) . . . . ?
C01S C011 C018 C01B 175.0(3) . . . . ?
C01T C01I C01M C01W 176.7(5) . . . . ?
C01T C01I C026 C029 -176.9(6) . . . . ?
C01U C017 C01V C023 0.3(7) . . . . ?
C01U C017 C020 C01N -174.5(5) . . . . ?
C01V C017 C01U C022 -0.1(8) . . . . ?
C01V C017 C020 C01N 9.4(9) . . . . ?
C01W C01Z C029 C026 -0.6(10) . . . . ?
C020 C017 C01U C022 -176.5(5) . . . . ?
C020 C017 C01V C023 176.3(5) . . . . ?
C021 C01Y C027 C024 -3.2(11) . . . . ?
C022 C01X C023 C01V -1.1(8) . . . . ?
C023 C01X C022 C01U 1.2(8) . . . . ?
C024 C01J C01O C021 -3.1(9) . . . . ?
C026 C01I C01M C01W -2.3(8) . . . . ?
C026 C01I C01T C016 177.6(6) . . . . ?
C027 C01Y C021 C01O 2.9(10) . . . . ?
C028 O00C C019 C01G 2.5(8) . . . . ?
C028 O00C C019 C01R -176.5(5) . . . . ?
C02C O00S C01Z C01W 3.3(9) . . . . ?
C02C O00S C01Z C029 -175.6(6) . . . . ?
C02E O00N C01Y C021 -179.7(6) . . . . ?
C02E O00N C01Y C027 -2.3(10) . . . . ?
C02F O00P C01X C022 179.8(5) . . . . ?
C02F O00P C01X C023 -1.3(8) . . . . ?

loop_
_smtbx_masks_void_nr
_smtbx_masks_void_average_x
_smtbx_masks_void_average_y
_smtbx_masks_void_average_z
_smtbx_masks_void_volume
_smtbx_masks_void_count_electrons
_smtbx_masks_void_content
1 -0.935 0.000 0.000 928.7 268.0 ?
